data_7155557
loop_
_publ_author_name
'Fensterbank, Louis'
'Guelen, Simon'
'Blazejak, Max'
'Chamoreau, Lise-Marie'
'Arnaud, Huguet'
'Derenne, Sylvie'
'Volatron, Francois'
'Mansuy, Virgine'

_publ_section_title
;
 Photochemical Studies on Bis-Sulfide and -Sulfone Tethered Polyenic
 Derivatives
;
_journal_name_full 'Org. Biomol. Chem.'
_journal_paper_doi 10.1039/C7OB00551B
_journal_year 2017
_chemical_formula_moiety 'C20  H22  O4  S2'
_chemical_formula_sum 'C20 H22 O4 S2'
_chemical_formula_weight 390.49
_space_group_crystal_system monoclinic
_space_group_IT_number 14
_space_group_name_Hall '-P 2ybc'
_space_group_name_H-M_alt 'P 1 21/c 1'
_symmetry_space_group_name_Hall '-P 2ybc'
_symmetry_space_group_name_H-M 'P 1 21/c 1'
_atom_sites_solution_hydrogens geom
_atom_sites_solution_primary direct
_atom_sites_solution_secondary difmap
_audit_creation_method SHELXL-2014/7
_audit_update_record
;
2017-03-01 deposited with the CCDC.
2017-04-05 downloaded from the CCDC.
;
_cell_angle_alpha 90
_cell_angle_beta 93.458(2)
_cell_angle_gamma 90
_cell_formula_units_Z 4
_cell_length_a 5.9549(2)
_cell_length_b 15.3259(4)
_cell_length_c 21.7847(6)
_cell_measurement_reflns_used 5835
_cell_measurement_temperature 200(2)
_cell_measurement_theta_max 67.39
_cell_measurement_theta_min 3.53
_cell_volume 1984.54(10)
_computing_cell_refinement 'Bruker SAINT'
_computing_data_collection 'Bruker APEX2'
_computing_data_reduction 'Bruker SAINT'
_computing_molecular_graphics 'DIAMOND (Brandenburg, 2006)'
_computing_publication_material 'WinGX publication routines (Farrugia, 2012)'
_computing_structure_refinement 'SHELXL-2014/7 (Sheldrick, 2014)'
_computing_structure_solution 'SHELXS-2013/1 (Sheldrick, 2008)'
_diffrn_ambient_temperature 200(2)
_diffrn_measured_fraction_theta_full 0.995
_diffrn_measured_fraction_theta_max 0.993
_diffrn_measurement_device_type 'Bruker APEX-II CCD'
_diffrn_measurement_method '\f and \w scans'
_diffrn_radiation_monochromator 'multi layer miror'
_diffrn_radiation_type CuK\a
_diffrn_radiation_wavelength 1.54178
_diffrn_reflns_av_R_equivalents 0.0240
_diffrn_reflns_av_unetI/netI 0.0174
_diffrn_reflns_Laue_measured_fraction_full 0.995
_diffrn_reflns_Laue_measured_fraction_max 0.993
_diffrn_reflns_limit_h_max 7
_diffrn_reflns_limit_h_min -6
_diffrn_reflns_limit_k_max 18
_diffrn_reflns_limit_k_min -18
_diffrn_reflns_limit_l_max 25
_diffrn_reflns_limit_l_min -26
_diffrn_reflns_number 17607
_diffrn_reflns_point_group_measured_fraction_full 0.995
_diffrn_reflns_point_group_measured_fraction_max 0.993
_diffrn_reflns_theta_full 67.679
_diffrn_reflns_theta_max 67.755
_diffrn_reflns_theta_min 3.528
_diffrn_source 'micro focus sealed tube'
_exptl_absorpt_coefficient_mu 2.614
_exptl_absorpt_correction_T_max 0.753
_exptl_absorpt_correction_T_min 0.646
_exptl_absorpt_correction_type multi-scan
_exptl_absorpt_process_details
;
SADABS, Bruker AXS Inc., Madison, 
Wisconsin, USA. 
;
_exptl_crystal_colour colorless
_exptl_crystal_density_diffrn 1.307
_exptl_crystal_density_method 'not measured'
_exptl_crystal_description block
_exptl_crystal_F_000 824
_exptl_crystal_size_max 0.24
_exptl_crystal_size_mid 0.17
_exptl_crystal_size_min 0.12
_refine_diff_density_max 0.228
_refine_diff_density_min -0.208
_refine_diff_density_rms 0.035
_refine_ls_extinction_method none
_refine_ls_goodness_of_fit_ref 1.050
_refine_ls_hydrogen_treatment constr
_refine_ls_matrix_type full
_refine_ls_number_parameters 237
_refine_ls_number_reflns 3572
_refine_ls_number_restraints 0
_refine_ls_restrained_S_all 1.050
_refine_ls_R_factor_all 0.0404
_refine_ls_R_factor_gt 0.0319
_refine_ls_shift/su_max 0.001
_refine_ls_shift/su_mean 0.000
_refine_ls_structure_factor_coef Fsqd
_refine_ls_weighting_details 'w=1/[\s^2^(Fo^2^)+(0.0455P)^2^+0.4821P] where P=(Fo^2^+2Fc^2^)/3'
_refine_ls_weighting_scheme calc
_refine_ls_wR_factor_gt 0.0842
_refine_ls_wR_factor_ref 0.0890
_reflns_Friedel_coverage 0.000
_reflns_number_gt 3001
_reflns_number_total 3572
_reflns_threshold_expression 'I > 2\s(I)'
_cod_data_source_file c7ob00551b2.cif
_cod_data_source_block shelx
_cod_database_code 7155557
_shelx_shelxl_version_number 2014/7
_shelx_space_group_comment
;
The symmetry employed for this shelxl refinement is uniquely defined
by the following loop, which should always be used as a source of
symmetry information in preference to the above space-group names.
They are only intended as comments.
;

loop_
_space_group_symop_operation_xyz
'x, y, z'
'-x, y+1/2, -z+1/2'
'-x, -y, -z'
'x, -y-1/2, z-1/2'

loop_
_atom_site_label
_atom_site_type_symbol
_atom_site_fract_x
_atom_site_fract_y
_atom_site_fract_z
_atom_site_U_iso_or_equiv
_atom_site_adp_type
_atom_site_occupancy
_atom_site_site_symmetry_order
_atom_site_calc_flag
_atom_site_refinement_flags_posn
_atom_site_refinement_flags_adp
S1 S 0.51404(7) 0.62314(3) 0.03672(2) 0.04374(14) Uani 1 1 d . .
S2 S 0.93375(7) 0.60830(3) -0.03925(2) 0.03973(13) Uani 1 1 d . .
O1 O -0.0437(2) 0.70655(8) 0.29313(5) 0.0471(3) Uani 1 1 d . .
O2 O -0.34059(19) 0.61831(7) 0.27606(5) 0.0404(3) Uani 1 1 d . .
O3 O 1.53595(19) 0.68724(8) -0.28755(5) 0.0462(3) Uani 1 1 d . .
O4 O 1.82245(19) 0.59371(7) -0.27055(5) 0.0397(3) Uani 1 1 d . .
C1 C 0.6540(3) 0.72018(10) 0.01730(7) 0.0370(4) Uani 1 1 d . .
C2 C 0.8451(3) 0.71326(10) -0.01682(7) 0.0365(4) Uani 1 1 d . .
C3 C 0.9625(3) 0.78804(12) -0.03108(8) 0.0503(5) Uani 1 1 d . .
H3 H 1.0952 0.7833 -0.0530 0.060 Uiso 1 1 calc R U
C4 C 0.8885(4) 0.86910(13) -0.01386(9) 0.0652(6) Uani 1 1 d . .
H4 H 0.9699 0.9199 -0.0239 0.078 Uiso 1 1 calc R U
C5 C 0.6959(4) 0.87632(12) 0.01797(9) 0.0642(6) Uani 1 1 d . .
H5 H 0.6433 0.9323 0.0292 0.077 Uiso 1 1 calc R U
C6 C 0.5794(3) 0.80240(12) 0.03355(8) 0.0505(4) Uani 1 1 d . .
H6 H 0.4471 0.8078 0.0556 0.061 Uiso 1 1 calc R U
C7 C 0.3976(3) 0.65372(11) 0.10509(7) 0.0387(4) Uani 1 1 d . .
H7 H 0.4732 0.6966 0.1301 0.046 Uiso 1 1 calc R U
C8 C 0.2072(3) 0.61973(10) 0.12387(7) 0.0376(4) Uani 1 1 d . .
H8 H 0.1258 0.5788 0.0985 0.045 Uiso 1 1 calc R U
C9 C 0.1232(3) 0.64425(10) 0.18219(7) 0.0350(3) Uani 1 1 d . .
H9 H 0.2141 0.6824 0.2075 0.042 Uiso 1 1 calc R U
C10 C -0.0703(3) 0.61813(10) 0.20361(7) 0.0369(4) Uani 1 1 d . .
H10 H -0.1609 0.5767 0.1811 0.044 Uiso 1 1 calc R U
C11 C -0.1447(3) 0.65292(10) 0.26182(7) 0.0344(3) Uani 1 1 d . .
C12 C -0.4317(4) 0.64973(13) 0.33225(9) 0.0561(5) Uani 1 1 d . .
H12A H -0.5083 0.7064 0.3246 0.067 Uiso 1 1 calc R U
H12B H -0.3088 0.6583 0.3643 0.067 Uiso 1 1 calc R U
C13 C -0.5932(3) 0.58477(13) 0.35302(9) 0.0557(5) Uani 1 1 d . .
H13A H -0.7083 0.5735 0.3199 0.084 Uiso 1 1 calc R U
H13B H -0.6650 0.6072 0.3891 0.084 Uiso 1 1 calc R U
H13C H -0.5137 0.5304 0.3639 0.084 Uiso 1 1 calc R U
C14 C 1.0681(3) 0.63515(11) -0.10594(7) 0.0370(4) Uani 1 1 d . .
H14 H 1.0039 0.6800 -0.1314 0.044 Uiso 1 1 calc R U
C15 C 1.2549(3) 0.59667(10) -0.12328(7) 0.0367(3) Uani 1 1 d . .
H15 H 1.3253 0.5525 -0.0983 0.044 Uiso 1 1 calc R U
C16 C 1.3503(3) 0.62196(10) -0.17995(7) 0.0347(3) Uani 1 1 d . .
H16 H 1.2679 0.6632 -0.2049 0.042 Uiso 1 1 calc R U
C17 C 1.5427(3) 0.59318(10) -0.20074(7) 0.0366(4) Uani 1 1 d . .
H17 H 1.6252 0.5485 -0.1792 0.044 Uiso 1 1 calc R U
C18 C 1.6274(3) 0.63050(10) -0.25712(7) 0.0341(3) Uani 1 1 d . .
C19 C 1.9263(3) 0.62874(12) -0.32376(9) 0.0529(5) Uani 1 1 d . .
H19A H 2.0027 0.6845 -0.3129 0.064 Uiso 1 1 calc R U
H19B H 1.8101 0.6401 -0.3572 0.064 Uiso 1 1 calc R U
C20 C 2.0927(3) 0.56416(12) -0.34449(8) 0.0494(4) Uani 1 1 d . .
H20A H 2.1992 0.5493 -0.3100 0.074 Uiso 1 1 calc R U
H20B H 2.1746 0.5894 -0.3779 0.074 Uiso 1 1 calc R U
H20C H 2.0139 0.5113 -0.3592 0.074 Uiso 1 1 calc R U

loop_
_atom_site_aniso_label
_atom_site_aniso_U_11
_atom_site_aniso_U_22
_atom_site_aniso_U_33
_atom_site_aniso_U_23
_atom_site_aniso_U_13
_atom_site_aniso_U_12
S1 0.0474(3) 0.0469(3) 0.0384(2) -0.00928(17) 0.01512(17) -0.00845(18)
S2 0.0456(2) 0.0391(2) 0.0356(2) 0.00467(15) 0.01166(16) 0.00347(17)
O1 0.0475(7) 0.0517(7) 0.0430(6) -0.0150(5) 0.0099(5) -0.0129(6)
O2 0.0432(6) 0.0398(6) 0.0397(6) -0.0028(5) 0.0134(5) -0.0087(5)
O3 0.0449(7) 0.0495(7) 0.0448(6) 0.0118(5) 0.0091(5) 0.0120(6)
O4 0.0412(6) 0.0412(6) 0.0377(6) 0.0012(5) 0.0108(5) 0.0097(5)
C1 0.0423(9) 0.0406(9) 0.0280(7) -0.0005(6) 0.0008(6) 0.0013(7)
C2 0.0419(9) 0.0394(9) 0.0283(7) 0.0003(6) 0.0014(6) -0.0011(7)
C3 0.0643(12) 0.0480(11) 0.0397(9) -0.0010(7) 0.0126(8) -0.0136(9)
C4 0.1064(18) 0.0418(11) 0.0493(11) -0.0013(8) 0.0189(11) -0.0159(11)
C5 0.1075(18) 0.0373(10) 0.0486(11) -0.0035(8) 0.0116(11) 0.0074(10)
C6 0.0647(12) 0.0488(10) 0.0386(9) -0.0032(7) 0.0082(8) 0.0116(9)
C7 0.0406(9) 0.0428(9) 0.0331(8) -0.0049(7) 0.0061(7) -0.0018(7)
C8 0.0413(9) 0.0379(9) 0.0337(8) -0.0046(6) 0.0041(6) -0.0035(7)
C9 0.0379(8) 0.0346(8) 0.0325(8) -0.0016(6) 0.0024(6) -0.0010(6)
C10 0.0416(9) 0.0347(8) 0.0345(8) -0.0025(6) 0.0040(7) -0.0058(7)
C11 0.0374(8) 0.0315(8) 0.0345(8) 0.0018(6) 0.0043(6) -0.0021(7)
C12 0.0718(13) 0.0454(10) 0.0548(11) -0.0092(8) 0.0329(10) -0.0099(9)
C13 0.0503(11) 0.0585(12) 0.0611(12) 0.0018(9) 0.0271(9) -0.0010(9)
C14 0.0408(9) 0.0399(9) 0.0307(8) 0.0030(6) 0.0049(6) 0.0022(7)
C15 0.0414(9) 0.0365(8) 0.0323(8) 0.0011(6) 0.0019(6) 0.0027(7)
C16 0.0385(8) 0.0338(8) 0.0318(8) -0.0017(6) 0.0008(6) 0.0017(7)
C17 0.0400(9) 0.0356(8) 0.0340(8) 0.0006(6) 0.0017(7) 0.0052(7)
C18 0.0356(8) 0.0328(8) 0.0339(8) -0.0042(6) 0.0015(6) 0.0031(6)
C19 0.0640(12) 0.0483(10) 0.0492(10) 0.0070(8) 0.0254(9) 0.0108(9)
C20 0.0422(10) 0.0539(11) 0.0539(10) -0.0057(8) 0.0175(8) 0.0006(8)

loop_
_atom_type_symbol
_atom_type_description
_atom_type_scat_dispersion_real
_atom_type_scat_dispersion_imag
_atom_type_scat_source
C C 0.0181 0.0091 'International Tables Vol C Tables 4.2.6.8 and 6.1.1.4'
H H 0.0000 0.0000 'International Tables Vol C Tables 4.2.6.8 and 6.1.1.4'
O O 0.0492 0.0322 'International Tables Vol C Tables 4.2.6.8 and 6.1.1.4'
S S 0.3331 0.5567 'International Tables Vol C Tables 4.2.6.8 and 6.1.1.4'

loop_
_geom_angle_atom_site_label_1
_geom_angle_atom_site_label_2
_geom_angle_atom_site_label_3
_geom_angle
C7 S1 C1 101.29(8)
C14 S2 C2 100.04(7)
C11 O2 C12 116.15(13)
C18 O4 C19 115.86(13)
C6 C1 C2 119.13(15)
C6 C1 S1 122.63(13)
C2 C1 S1 118.23(12)
C3 C2 C1 119.52(15)
C3 C2 S2 121.75(13)
C1 C2 S2 118.72(12)
C4 C3 C2 120.69(18)
C4 C3 H3 119.7
C2 C3 H3 119.7
C3 C4 C5 119.88(18)
C3 C4 H4 120.1
C5 C4 H4 120.1
C4 C5 C6 120.18(17)
C4 C5 H5 119.9
C6 C5 H5 119.9
C5 C6 C1 120.54(18)
C5 C6 H6 119.7
C1 C6 H6 119.7
C8 C7 S1 123.08(13)
C8 C7 H7 118.5
S1 C7 H7 118.5
C7 C8 C9 120.95(15)
C7 C8 H8 119.5
C9 C8 H8 119.5
C10 C9 C8 125.71(15)
C10 C9 H9 117.1
C8 C9 H9 117.1
C9 C10 C11 120.42(14)
C9 C10 H10 119.8
C11 C10 H10 119.8
O1 C11 O2 123.57(14)
O1 C11 C10 124.73(14)
O2 C11 C10 111.70(13)
O2 C12 C13 108.60(15)
O2 C12 H12A 110.0
C13 C12 H12A 110.0
O2 C12 H12B 110.0
C13 C12 H12B 110.0
H12A C12 H12B 108.4
C12 C13 H13A 109.5
C12 C13 H13B 109.5
H13A C13 H13B 109.5
C12 C13 H13C 109.5
H13A C13 H13C 109.5
H13B C13 H13C 109.5
C15 C14 S2 124.21(13)
C15 C14 H14 117.9
S2 C14 H14 117.9
C14 C15 C16 120.12(15)
C14 C15 H15 119.9
C16 C15 H15 119.9
C17 C16 C15 126.38(15)
C17 C16 H16 116.8
C15 C16 H16 116.8
C16 C17 C18 120.01(14)
C16 C17 H17 120.0
C18 C17 H17 120.0
O3 C18 O4 123.60(14)
O3 C18 C17 125.05(14)
O4 C18 C17 111.35(13)
O4 C19 C20 108.67(14)
O4 C19 H19A 110.0
C20 C19 H19A 110.0
O4 C19 H19B 110.0
C20 C19 H19B 110.0
H19A C19 H19B 108.3
C19 C20 H20A 109.5
C19 C20 H20B 109.5
H20A C20 H20B 109.5
C19 C20 H20C 109.5
H20A C20 H20C 109.5
H20B C20 H20C 109.5

loop_
_geom_bond_atom_site_label_1
_geom_bond_atom_site_label_2
_geom_bond_distance
S1 C7 1.7446(15)
S1 C1 1.7685(16)
S2 C14 1.7494(15)
S2 C2 1.7708(16)
O1 C11 1.2056(19)
O2 C11 1.3348(19)
O2 C12 1.4510(19)
O3 C18 1.2035(18)
O4 C18 1.3394(18)
O4 C19 1.4496(19)
C1 C6 1.389(2)
C1 C2 1.401(2)
C2 C3 1.387(2)
C3 C4 1.378(3)
C3 H3 0.9500
C4 C5 1.380(3)
C4 H4 0.9500
C5 C6 1.382(3)
C5 H5 0.9500
C6 H6 0.9500
C7 C8 1.334(2)
C7 H7 0.9500
C8 C9 1.443(2)
C8 H8 0.9500
C9 C10 1.331(2)
C9 H9 0.9500
C10 C11 1.469(2)
C10 H10 0.9500
C12 C13 1.474(2)
C12 H12A 0.9900
C12 H12B 0.9900
C13 H13A 0.9800
C13 H13B 0.9800
C13 H13C 0.9800
C14 C15 1.334(2)
C14 H14 0.9500
C15 C16 1.443(2)
C15 H15 0.9500
C16 C17 1.332(2)
C16 H16 0.9500
C17 C18 1.471(2)
C17 H17 0.9500
C19 C20 1.490(2)
C19 H19A 0.9900
C19 H19B 0.9900
C20 H20A 0.9800
C20 H20B 0.9800
C20 H20C 0.9800

loop_
_geom_torsion_atom_site_label_1
_geom_torsion_atom_site_label_2
_geom_torsion_atom_site_label_3
_geom_torsion_atom_site_label_4
_geom_torsion
C7 S1 C1 C6 -29.81(16)
C7 S1 C1 C2 151.39(13)
C6 C1 C2 C3 3.2(2)
S1 C1 C2 C3 -178.00(12)
C6 C1 C2 S2 -178.13(12)
S1 C1 C2 S2 0.71(18)
C14 S2 C2 C3 -28.79(15)
C14 S2 C2 C1 152.53(13)
C1 C2 C3 C4 -2.2(3)
S2 C2 C3 C4 179.10(15)
C2 C3 C4 C5 0.1(3)
C3 C4 C5 C6 1.1(3)
C4 C5 C6 C1 -0.2(3)
C2 C1 C6 C5 -2.0(3)
S1 C1 C6 C5 179.23(15)
C1 S1 C7 C8 150.66(15)
S1 C7 C8 C9 177.11(12)
C7 C8 C9 C10 175.99(16)
C8 C9 C10 C11 -175.47(15)
C12 O2 C11 O1 0.8(2)
C12 O2 C11 C10 -178.76(14)
C9 C10 C11 O1 1.2(3)
C9 C10 C11 O2 -179.21(14)
C11 O2 C12 C13 -159.05(16)
C2 S2 C14 C15 142.89(15)
S2 C14 C15 C16 178.50(12)
C14 C15 C16 C17 175.40(16)
C15 C16 C17 C18 -175.01(14)
C19 O4 C18 O3 2.4(2)
C19 O4 C18 C17 -177.16(14)
C16 C17 C18 O3 0.2(2)
C16 C17 C18 O4 179.75(13)
C18 O4 C19 C20 -161.36(15)
